data_7016397
loop_
_publ_author_name
'Wetzel, Corinna'
'Kunz, Peter C.'
'Kassack, Matthias U.'
'Hamacher, Alexandra'
'B\"ohler, Philip'
'Watjen, Wim'
'Ott, Ingo'
'Rubbiani, Riccardo'
'Spingler, Bernhard'

_publ_section_title
;
 Gold(i) complexes of water-soluble diphos-type ligands: Synthesis,
 anticancer activity, apoptosis and thioredoxin reductase inhibition.
;
_journal_issue 36
_journal_name_full 'Dalton transactions (Cambridge, England : 2003)'
_journal_page_first 9212
_journal_page_last 9220
_journal_paper_doi 10.1039/c1dt10368g
_journal_volume 40
_journal_year 2011
_chemical_formula_sum 'C30 H26 Au2 Cl2 N4 O3 P2 S4'
_chemical_formula_weight 1145.56
_chemical_name_systematic ?
_space_group_IT_number 2
_symmetry_cell_setting triclinic
_symmetry_space_group_name_Hall '-P 1'
_symmetry_space_group_name_H-M 'P -1'
_atom_sites_solution_hydrogens geom
_atom_sites_solution_primary direct
_atom_sites_solution_secondary difmap
_audit_creation_method SHELXL-97
_cell_angle_alpha 94.260(3)
_cell_angle_beta 93.131(3)
_cell_angle_gamma 97.282(3)
_cell_formula_units_Z 1
_cell_length_a 8.0992(3)
_cell_length_b 9.9494(3)
_cell_length_c 11.4694(4)
_cell_measurement_reflns_used 8189
_cell_measurement_temperature 183(2)
_cell_measurement_theta_max 34.8315
_cell_measurement_theta_min 2.5354
_cell_volume 912.32(5)
_computing_cell_refinement 'CrysAlis^Pro^ (Oxford, 2007)'
_computing_data_collection 'CrysAlis^Pro^ (Oxford, 2007)'
_computing_data_reduction 'CrysAlis^Pro^ (Oxford, 2007)'
_computing_molecular_graphics 'ORTEP-3 (Farrugia, 1997)'
_computing_publication_material 'SHELXL-97 (Sheldrick, 2008)'
_computing_structure_refinement 'SHELXL-97 (Sheldrick, 2008)'
_computing_structure_solution 'SIR-97 (Altomare, 1999)'
_diffrn_ambient_temperature 183(2)
_diffrn_detector_area_resol_mean 10.4498
_diffrn_measured_fraction_theta_full 1.000
_diffrn_measured_fraction_theta_max 1.000
_diffrn_measurement_device_type 'Oxford Xcalibur Ruby CCD'
_diffrn_measurement_method '\o oscillation scan'
_diffrn_radiation_monochromator graphite
_diffrn_radiation_source 'Enhance (Mo) X-ray Source'
_diffrn_radiation_type MoK\a
_diffrn_radiation_wavelength 0.7107
_diffrn_reflns_av_R_equivalents 0.0279
_diffrn_reflns_av_sigmaI/netI 0.0492
_diffrn_reflns_limit_h_max 12
_diffrn_reflns_limit_h_min -12
_diffrn_reflns_limit_k_max 15
_diffrn_reflns_limit_k_min -15
_diffrn_reflns_limit_l_max 17
_diffrn_reflns_limit_l_min -17
_diffrn_reflns_number 15195
_diffrn_reflns_theta_full 33.14
_diffrn_reflns_theta_max 33.14
_diffrn_reflns_theta_min 2.54
_exptl_absorpt_coefficient_mu 8.532
_exptl_absorpt_correction_T_max 0.7265
_exptl_absorpt_correction_T_min 0.3943
_exptl_absorpt_correction_type multi-scan
_exptl_absorpt_process_details
;
CrysAlisPro, Oxford Diffraction Ltd.,
Version 1.171.33.66 (release 28-04-2010 CrysAlis171 .NET)
(compiled Apr 28 2010,14:27:37)
Empirical absorption correction using spherical harmonics,
implemented in SCALE3 ABSPACK scaling algorithm.
;
_exptl_crystal_colour colourless
_exptl_crystal_density_diffrn 2.085
_exptl_crystal_density_method 'not measured'
_exptl_crystal_description needle
_exptl_crystal_F_000 544
_exptl_crystal_size_max 0.17
_exptl_crystal_size_mid 0.10
_exptl_crystal_size_min 0.04
_refine_diff_density_max 2.173
_refine_diff_density_min -0.800
_refine_diff_density_rms 0.182
_refine_ls_extinction_method none
_refine_ls_goodness_of_fit_ref 1.029
_refine_ls_hydrogen_treatment constr
_refine_ls_matrix_type full
_refine_ls_number_parameters 214
_refine_ls_number_reflns 6962
_refine_ls_number_restraints 0
_refine_ls_restrained_S_all 1.029
_refine_ls_R_factor_all 0.0456
_refine_ls_R_factor_gt 0.0331
_refine_ls_shift/su_max 0.002
_refine_ls_shift/su_mean 0.000
_refine_ls_structure_factor_coef Fsqd
_refine_ls_weighting_details 'calc w=1/[\s^2^(Fo^2^)+(0.0479P)^2^+0.0000P] where P=(Fo^2^+2Fc^2^)/3'
_refine_ls_weighting_scheme calc
_refine_ls_wR_factor_gt 0.0874
_refine_ls_wR_factor_ref 0.0893
_reflns_number_gt 5537
_reflns_number_total 6962
_reflns_threshold_expression >2sigma(I)
_cod_data_source_file c1dt10368g.txt
_cod_data_source_block kp290510
_cod_original_sg_symbol_H-M P-1
_cod_database_code 7016397

loop_
_symmetry_equiv_pos_as_xyz
'x, y, z'
'-x, -y, -z'

loop_
_atom_site_label
_atom_site_type_symbol
_atom_site_fract_x
_atom_site_fract_y
_atom_site_fract_z
_atom_site_U_iso_or_equiv
_atom_site_adp_type
_atom_site_occupancy
_atom_site_symmetry_multiplicity
_atom_site_calc_flag
_atom_site_refinement_flags
_atom_site_attached_hydrogens
C1 C 0.5263(5) 0.4920(4) 0.5638(3) 0.0266(7) Uani 1 1 d . 0
H1A H 0.5662 0.4027 0.5699 0.032 Uiso 1 1 calc R 0
H1B H 0.4290 0.4952 0.6121 0.032 Uiso 1 1 calc R 0
C2 C 0.5856(5) 0.7766(4) 0.6320(3) 0.0263(7) Uani 1 1 d . 0
C4 C 0.5148(5) 1.0058(4) 0.6635(4) 0.0282(8) Uani 1 1 d . 0
C5 C 0.4915(6) 1.1413(4) 0.6849(4) 0.0357(9) Uani 1 1 d . 0
H5 H 0.5823 1.2122 0.6875 0.043 Uiso 1 1 calc R 0
C6 C 0.3305(6) 1.1692(4) 0.7023(4) 0.0375(10) Uani 1 1 d . 0
H6 H 0.3106 1.2608 0.7172 0.045 Uiso 1 1 calc R 0
C7 C 0.1959(6) 1.0634(5) 0.6982(5) 0.0432(11) Uani 1 1 d . 0
H7 H 0.0864 1.0847 0.7090 0.052 Uiso 1 1 calc R 0
C8 C 0.2215(6) 0.9312(5) 0.6790(4) 0.0392(10) Uani 1 1 d . 0
H8 H 0.1306 0.8605 0.6772 0.047 Uiso 1 1 calc R 0
C9 C 0.3822(5) 0.9003(4) 0.6619(4) 0.0280(8) Uani 1 1 d . 0
N10 N 0.4273(4) 0.7698(3) 0.6448(3) 0.0283(7) Uani 1 1 d . 0
C11 C 0.7237(5) 0.5899(4) 0.7699(4) 0.0289(8) Uani 1 1 d . 0
C13 C 0.8059(7) 0.5825(5) 0.9752(4) 0.0440(12) Uani 1 1 d . 0
C14 C 0.8588(9) 0.5894(7) 1.0931(5) 0.0611(16) Uani 1 1 d . 0
H14 H 0.9327 0.6655 1.1275 0.073 Uiso 1 1 calc R 0
C15 C 0.8044(9) 0.4872(8) 1.1583(5) 0.066(2) Uani 1 1 d . 0
H15 H 0.8382 0.4916 1.2393 0.080 Uiso 1 1 calc R 0
C16 C 0.7011(10) 0.3778(8) 1.1072(5) 0.075(2) Uani 1 1 d . 0
H16 H 0.6656 0.3052 1.1532 0.090 Uiso 1 1 calc R 0
C17 C 0.6464(10) 0.3692(7) 0.9907(5) 0.0674(18) Uani 1 1 d . 0
H17 H 0.5734 0.2924 0.9566 0.081 Uiso 1 1 calc R 0
C18 C 0.7008(7) 0.4761(5) 0.9238(4) 0.0433(11) Uani 1 1 d . 0
N19 N 0.6524(5) 0.4780(4) 0.8090(3) 0.0384(8) Uani 1 1 d . 0
P1 P 0.69070(13) 0.62647(10) 0.61852(9) 0.02523(19) Uani 1 1 d . 0
S3 S 0.69785(13) 0.93837(10) 0.63633(11) 0.0339(2) Uani 1 1 d . 0
S12 S 0.84879(19) 0.70093(14) 0.87114(12) 0.0516(3) Uani 1 1 d . 0
Cl1 Cl 1.11459(15) 0.69676(13) 0.38500(12) 0.0465(3) Uani 1 1 d . 0
Au1 Au 0.908758(18) 0.658135(15) 0.510703(14) 0.02951(6) Uani 1 1 d . 0
O20 O 0.5000 0.0000 1.0000 0.093(3) Uani 1 2 d S 2
O21 O 0.1730(10) -0.0807(8) 1.0632(8) 0.165(4) Uani 1 1 d . 2

loop_
_atom_site_aniso_label
_atom_site_aniso_U_11
_atom_site_aniso_U_22
_atom_site_aniso_U_33
_atom_site_aniso_U_23
_atom_site_aniso_U_13
_atom_site_aniso_U_12
C1 0.0300(19) 0.0196(16) 0.0307(19) 0.0020(14) 0.0041(15) 0.0039(14)
C2 0.0289(19) 0.0227(16) 0.0279(18) 0.0035(14) 0.0043(15) 0.0044(14)
C4 0.0301(19) 0.0221(16) 0.034(2) 0.0047(15) 0.0065(16) 0.0057(14)
C5 0.042(2) 0.0231(18) 0.043(2) 0.0049(17) 0.0082(19) 0.0048(17)
C6 0.044(2) 0.0264(19) 0.046(3) 0.0046(18) 0.011(2) 0.0127(18)
C7 0.036(2) 0.036(2) 0.061(3) 0.003(2) 0.011(2) 0.0141(19)
C8 0.031(2) 0.031(2) 0.056(3) 0.001(2) 0.008(2) 0.0040(17)
C9 0.0287(19) 0.0232(17) 0.033(2) 0.0045(15) 0.0043(15) 0.0066(14)
N10 0.0279(16) 0.0221(14) 0.0349(17) 0.0032(13) 0.0035(13) 0.0023(12)
C11 0.0293(19) 0.0270(18) 0.033(2) 0.0031(15) 0.0045(15) 0.0106(15)
C13 0.055(3) 0.049(3) 0.035(2) 0.003(2) 0.003(2) 0.032(2)
C14 0.074(4) 0.072(4) 0.041(3) -0.006(3) -0.009(3) 0.035(3)
C15 0.088(5) 0.094(5) 0.030(3) 0.008(3) 0.013(3) 0.056(4)
C16 0.095(5) 0.097(6) 0.041(3) 0.023(3) 0.022(3) 0.029(5)
C17 0.097(5) 0.069(4) 0.037(3) 0.021(3) 0.009(3) 0.003(4)
C18 0.053(3) 0.041(2) 0.040(2) 0.008(2) 0.013(2) 0.016(2)
N19 0.042(2) 0.0315(18) 0.042(2) -0.0013(16) 0.0054(17) 0.0082(16)
P1 0.0263(5) 0.0210(4) 0.0293(5) 0.0031(4) 0.0048(4) 0.0048(4)
S3 0.0273(5) 0.0231(4) 0.0528(6) 0.0067(4) 0.0104(4) 0.0030(4)
S12 0.0614(8) 0.0418(7) 0.0481(7) 0.0038(6) -0.0147(6) 0.0016(6)
Cl1 0.0356(6) 0.0508(7) 0.0591(7) 0.0158(6) 0.0214(5) 0.0144(5)
Au1 0.02571(8) 0.02862(8) 0.03521(9) 0.00382(6) 0.00564(6) 0.00521(5)
O20 0.157(7) 0.055(3) 0.047(3) 0.036(3) -0.037(4) -0.066(4)
O21 0.142(6) 0.107(5) 0.221(9) -0.095(6) -0.116(6) 0.039(5)

loop_
_atom_type_symbol
_atom_type_description
_atom_type_scat_dispersion_real
_atom_type_scat_dispersion_imag
_atom_type_scat_source
C C 0.0033 0.0016 'International Tables Vol C Tables 4.2.6.8 and 6.1.1.4'
H H 0.0000 0.0000 'International Tables Vol C Tables 4.2.6.8 and 6.1.1.4'
P P 0.1023 0.0942 'International Tables Vol C Tables 4.2.6.8 and 6.1.1.4'
S S 0.1246 0.1234 'International Tables Vol C Tables 4.2.6.8 and 6.1.1.4'
Cl Cl 0.1484 0.1585 'International Tables Vol C Tables 4.2.6.8 and 6.1.1.4'
Au Au -2.0133 8.8022 'International Tables Vol C Tables 4.2.6.8 and 6.1.1.4'
O O 0.0106 0.0060 'International Tables Vol C Tables 4.2.6.8 and 6.1.1.4'
N N 0.0061 0.0033 'International Tables Vol C Tables 4.2.6.8 and 6.1.1.4'

loop_
_geom_angle_atom_site_label_1
_geom_angle_atom_site_label_2
_geom_angle_atom_site_label_3
_geom_angle
_geom_angle_site_symmetry_1
C1 C1 P1 110.5(3) 2_666
C1 C1 H1A 109.6 2_666
P1 C1 H1A 109.6 .
C1 C1 H1B 109.6 2_666
P1 C1 H1B 109.6 .
H1A C1 H1B 108.1 .
N10 C2 S3 116.9(3) .
N10 C2 P1 122.3(3) .
S3 C2 P1 120.7(2) .
C5 C4 C9 121.6(4) .
C5 C4 S3 128.7(3) .
C9 C4 S3 109.7(3) .
C6 C5 C4 117.5(4) .
C6 C5 H5 121.2 .
C4 C5 H5 121.2 .
C5 C6 C7 121.0(4) .
C5 C6 H6 119.5 .
C7 C6 H6 119.5 .
C8 C7 C6 120.7(4) .
C8 C7 H7 119.7 .
C6 C7 H7 119.7 .
C7 C8 C9 119.5(4) .
C7 C8 H8 120.2 .
C9 C8 H8 120.2 .
C8 C9 N10 125.7(4) .
C8 C9 C4 119.6(4) .
N10 C9 C4 114.7(3) .
C2 N10 C9 110.1(3) .
N19 C11 S12 116.2(3) .
N19 C11 P1 121.7(3) .
S12 C11 P1 122.2(2) .
C18 C13 C14 121.7(6) .
C18 C13 S12 108.5(4) .
C14 C13 S12 129.8(5) .
C15 C14 C13 119.5(7) .
C15 C14 H14 120.2 .
C13 C14 H14 120.2 .
C14 C15 C16 119.5(6) .
C14 C15 H15 120.2 .
C16 C15 H15 120.2 .
C15 C16 C17 121.9(7) .
C15 C16 H16 119.1 .
C17 C16 H16 119.1 .
C16 C17 C18 118.5(7) .
C16 C17 H17 120.8 .
C18 C17 H17 120.8 .
C13 C18 N19 118.2(5) .
C13 C18 C17 118.9(5) .
N19 C18 C17 122.9(6) .
C11 N19 C18 109.1(4) .
C2 P1 C11 102.35(18) .
C2 P1 C1 103.87(19) .
C11 P1 C1 102.00(19) .
C2 P1 Au1 111.39(13) .
C11 P1 Au1 118.94(14) .
C1 P1 Au1 116.35(13) .
C4 S3 C2 88.51(19) .
C11 S12 C13 88.0(2) .
P1 Au1 Cl1 174.05(4) .

loop_
_geom_bond_atom_site_label_1
_geom_bond_atom_site_label_2
_geom_bond_distance
_geom_bond_site_symmetry_2
C1 C1 1.527(8) 2_666
C1 P1 1.813(4) .
C1 H1A 0.9900 .
C1 H1B 0.9900 .
C2 N10 1.293(5) .
C2 S3 1.741(4) .
C2 P1 1.812(4) .
C4 C5 1.390(5) .
C4 C9 1.402(6) .
C4 S3 1.737(4) .
C5 C6 1.389(6) .
C5 H5 0.9500 .
C6 C7 1.412(7) .
C6 H6 0.9500 .
C7 C8 1.361(6) .
C7 H7 0.9500 .
C8 C9 1.395(6) .
C8 H8 0.9500 .
C9 N10 1.396(5) .
C11 N19 1.309(5) .
C11 S12 1.730(4) .
C11 P1 1.813(4) .
C13 C18 1.348(8) .
C13 C14 1.389(7) .
C13 S12 1.756(5) .
C14 C15 1.350(10) .
C14 H14 0.9500 .
C15 C16 1.360(11) .
C15 H15 0.9500 .
C16 C17 1.378(9) .
C16 H16 0.9500 .
C17 C18 1.398(8) .
C17 H17 0.9500 .
C18 N19 1.355(6) .
P1 Au1 2.2143(10) .
Cl1 Au1 2.2777(11) .

loop_
_geom_torsion_atom_site_label_1
_geom_torsion_atom_site_label_2
_geom_torsion_atom_site_label_3
_geom_torsion_atom_site_label_4
_geom_torsion
_geom_torsion_site_symmetry_1
C9 C4 C5 C6 -1.4(7) .
S3 C4 C5 C6 178.9(4) .
C4 C5 C6 C7 -0.1(7) .
C5 C6 C7 C8 1.1(8) .
C6 C7 C8 C9 -0.7(8) .
C7 C8 C9 N10 178.0(5) .
C7 C8 C9 C4 -0.7(7) .
C5 C4 C9 C8 1.8(7) .
S3 C4 C9 C8 -178.5(4) .
C5 C4 C9 N10 -177.1(4) .
S3 C4 C9 N10 2.7(5) .
S3 C2 N10 C9 -1.1(5) .
P1 C2 N10 C9 175.5(3) .
C8 C9 N10 C2 -179.8(4) .
C4 C9 N10 C2 -1.1(5) .
C18 C13 C14 C15 0.1(8) .
S12 C13 C14 C15 177.5(4) .
C13 C14 C15 C16 1.2(9) .
C14 C15 C16 C17 -1.5(11) .
C15 C16 C17 C18 0.6(11) .
C14 C13 C18 N19 178.7(4) .
S12 C13 C18 N19 0.9(6) .
C14 C13 C18 C17 -1.1(8) .
S12 C13 C18 C17 -178.9(5) .
C16 C17 C18 C13 0.7(10) .
C16 C17 C18 N19 -179.1(6) .
S12 C11 N19 C18 -1.7(5) .
P1 C11 N19 C18 179.0(3) .
C13 C18 N19 C11 0.5(6) .
C17 C18 N19 C11 -179.7(5) .
N10 C2 P1 C11 -81.7(4) .
S3 C2 P1 C11 94.7(3) .
N10 C2 P1 C1 24.1(4) .
S3 C2 P1 C1 -159.4(2) .
N10 C2 P1 Au1 150.1(3) .
S3 C2 P1 Au1 -33.4(3) .
N19 C11 P1 C2 115.8(4) .
S12 C11 P1 C2 -63.5(3) .
N19 C11 P1 C1 8.5(4) .
S12 C11 P1 C1 -170.8(2) .
N19 C11 P1 Au1 -121.0(3) .
S12 C11 P1 Au1 59.7(3) .
C1 C1 P1 C2 71.5(4) 2_666
C1 C1 P1 C11 177.6(3) 2_666
C1 C1 P1 Au1 -51.3(4) 2_666
C5 C4 S3 C2 177.1(4) .
C9 C4 S3 C2 -2.6(3) .
N10 C2 S3 C4 2.2(3) .
P1 C2 S3 C4 -174.4(3) .
N19 C11 S12 C13 1.9(3) .
P1 C11 S12 C13 -178.8(3) .
C18 C13 S12 C11 -1.5(4) .
C14 C13 S12 C11 -179.1(5) .
C2 P1 Au1 Cl1 -54.9(4) .
C11 P1 Au1 Cl1 -173.5(4) .
C1 P1 Au1 Cl1 63.9(4) .
